data_7202027
loop_
_publ_author_name
'Choudhury, Somnath Ray'
'Jana, Atish Dipankar'
'Chen, Chih-Yuan'
'Dutta, Amitava'
'Colacio, Enrique'
'Lee, Hon Man'
'Mostafa, Golam'
'Mukhopadhyay, Subrata'

_publ_section_title
;
 pH-triggered changes in the supramolecular self-assembly of Cu(II)
 malonate complexes
;
_journal_issue 10
_journal_name_full CrystEngComm
_journal_page_first 1358
_journal_paper_doi 10.1039/b802723d
_journal_volume 10
_journal_year 2008
_chemical_formula_moiety 'C6 H4 Cu O8, 2(C6 H9 N2), 2(H2 O)'
_chemical_formula_sum 'C18 H26 Cu N4 O10'
_chemical_formula_weight 521.97
_space_group_IT_number 14
_symmetry_cell_setting monoclinic
_symmetry_Int_Tables_number 14
_symmetry_space_group_name_Hall '-P 2ybc'
_symmetry_space_group_name_H-M 'P 1 21/c 1'
_atom_sites_solution_hydrogens geom
_atom_sites_solution_primary direct
_atom_sites_solution_secondary difmap
_audit_creation_method SHELXL-97
_cell_angle_alpha 90.00
_cell_angle_beta 102.594(2)
_cell_angle_gamma 90.00
_cell_formula_units_Z 2
_cell_length_a 15.4913(8)
_cell_length_b 9.6377(4)
_cell_length_c 7.4509(3)
_cell_measurement_reflns_used 5519
_cell_measurement_temperature 273(2)
_cell_measurement_theta_max 27.6
_cell_measurement_theta_min 2.5
_cell_volume 1085.66(8)
_computing_cell_refinement 'SAINT v6.280a (Bruker, 2004)'
_computing_data_collection 'APEX2 v1.0-22 (Bruker, 2004)'
_computing_data_reduction 'SAINT v6.280a (Bruker, 2004)'
_computing_molecular_graphics 'SHELXTL 5.1'
_computing_publication_material 'SHELXTL 5.1'
_computing_structure_refinement 'SHELXTL 5.1'
_computing_structure_solution 'SHELXTL 5.1 (Sheldrick, 1998)'
_diffrn_ambient_temperature 273(2)
_diffrn_measured_fraction_theta_full 0.996
_diffrn_measured_fraction_theta_max 0.996
_diffrn_measurement_device_type 'Bruker SMART APEX II'
_diffrn_measurement_method \w
_diffrn_radiation_monochromator graphite
_diffrn_radiation_probe x-ray
_diffrn_radiation_type MoK\a
_diffrn_radiation_wavelength 0.71073
_diffrn_reflns_av_R_equivalents 0.0167
_diffrn_reflns_av_sigmaI/netI 0.0150
_diffrn_reflns_limit_h_max 16
_diffrn_reflns_limit_h_min -20
_diffrn_reflns_limit_k_max 10
_diffrn_reflns_limit_k_min -12
_diffrn_reflns_limit_l_max 9
_diffrn_reflns_limit_l_min -9
_diffrn_reflns_number 9672
_diffrn_reflns_theta_full 27.65
_diffrn_reflns_theta_max 27.65
_diffrn_reflns_theta_min 2.51
_diffrn_source 'fine-focus sealed tube'
_diffrn_standards_decay_% 0
_diffrn_standards_interval_count 0
_diffrn_standards_interval_time 0
_diffrn_standards_number 0
_exptl_absorpt_coefficient_mu 1.070
_exptl_absorpt_correction_T_max 0.8735
_exptl_absorpt_correction_T_min 0.5431
_exptl_absorpt_correction_type multi-scan
_exptl_absorpt_process_details 'SADABS 2.10 (Sheldrick, 2003)'
_exptl_crystal_colour blue
_exptl_crystal_density_diffrn 1.597
_exptl_crystal_density_method 'not measured'
_exptl_crystal_description parallelpipe
_exptl_crystal_F_000 542
_exptl_crystal_size_max 0.65
_exptl_crystal_size_mid 0.29
_exptl_crystal_size_min 0.13
_refine_diff_density_max 0.317
_refine_diff_density_min -0.370
_refine_diff_density_rms 0.051
_refine_ls_extinction_method none
_refine_ls_goodness_of_fit_ref 1.064
_refine_ls_hydrogen_treatment constr
_refine_ls_matrix_type full
_refine_ls_number_parameters 152
_refine_ls_number_reflns 2519
_refine_ls_number_restraints 0
_refine_ls_restrained_S_all 1.064
_refine_ls_R_factor_all 0.0255
_refine_ls_R_factor_gt 0.0228
_refine_ls_shift/su_max 0.003
_refine_ls_shift/su_mean 0.000
_refine_ls_structure_factor_coef Fsqd
_refine_ls_weighting_details 'calc w=1/[\s^2^(Fo^2^)+(0.0394P)^2^+0.3907P] where P=(Fo^2^+2Fc^2^)/3'
_refine_ls_weighting_scheme calc
_refine_ls_wR_factor_gt 0.0659
_refine_ls_wR_factor_ref 0.0674
_reflns_number_gt 2316
_reflns_number_total 2519
_reflns_threshold_expression I>2\s
_cod_data_source_file b802723d.txt
_cod_data_source_block ad1a
_cod_original_sg_symbol_H-M 'P 21/c'
_cod_database_code 7202027

loop_
_symmetry_equiv_pos_as_xyz
'x, y, z'
'-x, y+1/2, -z+1/2'
'-x, -y, -z'
'x, -y-1/2, z-1/2'

loop_
_atom_site_label
_atom_site_type_symbol
_atom_site_fract_x
_atom_site_fract_y
_atom_site_fract_z
_atom_site_U_iso_or_equiv
_atom_site_adp_type
_atom_site_occupancy
_atom_site_symmetry_multiplicity
_atom_site_calc_flag
_atom_site_refinement_flags
_atom_site_disorder_assembly
_atom_site_disorder_group
C1 C 0.36709(8) 0.28472(13) -0.09039(16) 0.0169(2) Uani 1 1 d . . .
C2 C 0.43311(8) 0.17536(13) -0.00051(17) 0.0180(2) Uani 1 1 d . . .
C3 C 0.51813(8) 0.21426(13) 0.13317(16) 0.0156(2) Uani 1 1 d . . .
C4 C 0.76669(9) 0.26599(14) 0.44906(17) 0.0200(3) Uani 1 1 d . . .
C5 C 0.85379(9) 0.27170(16) 0.55867(19) 0.0238(3) Uani 1 1 d . . .
C6 C 0.90045(9) 0.15256(16) 0.61215(19) 0.0258(3) Uani 1 1 d . . .
C7 C 0.86032(10) 0.02339(16) 0.5549(2) 0.0282(3) Uani 1 1 d . . .
C8 C 0.77662(11) 0.02034(15) 0.4512(2) 0.0260(3) Uani 1 1 d . . .
C9 C 0.99246(11) 0.1574(2) 0.7298(2) 0.0408(4) Uani 1 1 d . . .
H9A H 1.0099 0.2523 0.7546 0.061 Uiso 1 1 calc R . .
H9B H 1.0326 0.1130 0.6664 0.061 Uiso 1 1 calc R . .
H9C H 0.9936 0.1100 0.8436 0.061 Uiso 1 1 calc R . .
Cu1 Cu 0.5000 0.5000 0.0000 0.01584(8) Uani 1 2 d S . .
N1 N 0.71930(8) 0.37842(13) 0.39281(18) 0.0294(3) Uani 1 1 d . . .
N2 N 0.73108(7) 0.13984(12) 0.40216(15) 0.0207(2) Uani 1 1 d . . .
H2 H 0.6776 0.1349 0.3390 0.025 Uiso 1 1 calc R . .
O1 O 0.38729(6) 0.41259(10) -0.08961(12) 0.01941(19) Uani 1 1 d . . .
O2 O 0.54876(6) 0.33752(9) 0.14144(12) 0.01968(19) Uani 1 1 d . . .
O3 O 0.55709(6) 0.11905(10) 0.23266(13) 0.0201(2) Uani 1 1 d . . .
O4 O 0.29238(6) 0.24067(10) -0.16816(13) 0.0245(2) Uani 1 1 d . . .
O5 O 0.82198(7) 0.63210(12) 0.45813(15) 0.0317(2) Uani 1 1 d . . .
H1C H 0.6732 0.3735 0.3182 0.048 Uiso 1 1 d . . .
H2A H 0.4032 0.1094 0.0581 0.033 Uiso 1 1 d . . .
H2C H 0.7439 0.4569 0.4089 0.037 Uiso 1 1 d . . .
H3A H 0.4509 0.1260 -0.0999 0.026 Uiso 1 1 d . . .
H5 H 0.8759 0.3584 0.5850 0.037 Uiso 1 1 d . . .
H5A H 0.7973 0.6615 0.5399 0.046 Uiso 1 1 d . . .
H5B H 0.7920 0.6642 0.3671 0.041 Uiso 1 1 d . . .
H7 H 0.8910 -0.0558 0.5877 0.031 Uiso 1 1 d . . .
H8 H 0.7434 -0.0554 0.4085 0.027 Uiso 1 1 d . . .

loop_
_atom_site_aniso_label
_atom_site_aniso_U_11
_atom_site_aniso_U_22
_atom_site_aniso_U_33
_atom_site_aniso_U_23
_atom_site_aniso_U_13
_atom_site_aniso_U_12
C1 0.0173(6) 0.0179(6) 0.0147(5) -0.0007(4) 0.0020(4) -0.0008(5)
C2 0.0196(6) 0.0139(6) 0.0190(5) 0.0002(5) 0.0009(5) -0.0023(5)
C3 0.0163(6) 0.0158(6) 0.0151(5) 0.0000(4) 0.0041(4) 0.0006(5)
C4 0.0191(6) 0.0218(7) 0.0187(6) -0.0003(5) 0.0030(5) 0.0001(5)
C5 0.0196(6) 0.0257(7) 0.0242(6) -0.0042(5) 0.0010(5) -0.0022(5)
C6 0.0198(6) 0.0353(8) 0.0214(6) 0.0001(6) 0.0027(5) 0.0034(6)
C7 0.0263(8) 0.0256(7) 0.0330(8) 0.0058(6) 0.0069(6) 0.0077(6)
C8 0.0266(7) 0.0203(7) 0.0323(7) 0.0007(6) 0.0094(6) -0.0014(5)
C9 0.0237(8) 0.0550(12) 0.0382(9) -0.0042(8) -0.0055(6) 0.0096(7)
Cu1 0.01418(12) 0.01213(13) 0.01907(12) 0.00286(7) -0.00109(8) -0.00093(7)
N1 0.0243(6) 0.0214(6) 0.0364(7) 0.0000(5) -0.0065(5) 0.0000(5)
N2 0.0167(5) 0.0224(6) 0.0216(5) 0.0007(4) 0.0013(4) -0.0021(4)
O1 0.0161(4) 0.0154(4) 0.0246(5) 0.0019(3) -0.0001(3) -0.0007(3)
O2 0.0194(4) 0.0141(5) 0.0221(4) 0.0031(3) -0.0029(3) -0.0013(4)
O3 0.0188(4) 0.0152(5) 0.0243(4) 0.0044(4) 0.0001(4) 0.0013(4)
O4 0.0203(5) 0.0208(5) 0.0280(5) 0.0005(4) -0.0045(4) -0.0043(4)
O5 0.0291(6) 0.0309(6) 0.0311(5) -0.0005(4) -0.0024(4) 0.0072(5)

loop_
_atom_type_symbol
_atom_type_description
_atom_type_scat_dispersion_real
_atom_type_scat_dispersion_imag
_atom_type_scat_source
C C 0.0033 0.0016 'International Tables Vol C Tables 4.2.6.8 and 6.1.1.4'
H H 0.0000 0.0000 'International Tables Vol C Tables 4.2.6.8 and 6.1.1.4'
N N 0.0061 0.0033 'International Tables Vol C Tables 4.2.6.8 and 6.1.1.4'
O O 0.0106 0.0060 'International Tables Vol C Tables 4.2.6.8 and 6.1.1.4'
Cu Cu 0.3201 1.2651 'International Tables Vol C Tables 4.2.6.8 and 6.1.1.4'

loop_
_geom_angle_atom_site_label_1
_geom_angle_atom_site_label_2
_geom_angle_atom_site_label_3
_geom_angle
_geom_angle_site_symmetry_1
_geom_angle_site_symmetry_3
_geom_angle_publ_flag
O4 C1 O1 122.23(12) . . ?
O4 C1 C2 115.79(11) . . ?
O1 C1 C2 121.96(11) . . ?
C3 C2 C1 121.57(11) . . ?
C3 C2 H2A 107.8 . . ?
C1 C2 H2A 108.6 . . ?
C3 C2 H3A 105.8 . . ?
C1 C2 H3A 106.3 . . ?
H2A C2 H3A 105.8 . . ?
O3 C3 O2 121.92(11) . . ?
O3 C3 C2 116.53(11) . . ?
O2 C3 C2 121.54(11) . . ?
N1 C4 N2 119.21(12) . . ?
N1 C4 C5 122.87(13) . . ?
N2 C4 C5 117.92(12) . . ?
C6 C5 C4 120.72(13) . . ?
C6 C5 H5 124.0 . . ?
C4 C5 H5 115.3 . . ?
C5 C6 C7 118.73(13) . . ?
C5 C6 C9 121.16(15) . . ?
C7 C6 C9 120.11(15) . . ?
C8 C7 C6 119.54(14) . . ?
C8 C7 H7 121.1 . . ?
C6 C7 H7 119.4 . . ?
C7 C8 N2 120.69(14) . . ?
C7 C8 H8 127.8 . . ?
N2 C8 H8 111.4 . . ?
C6 C9 H9A 109.5 . . ?
C6 C9 H9B 109.5 . . ?
H9A C9 H9B 109.5 . . ?
C6 C9 H9C 109.5 . . ?
H9A C9 H9C 109.5 . . ?
H9B C9 H9C 109.5 . . ?
O1 Cu1 O1 180.00(3) 3_665 . ?
O1 Cu1 O2 87.06(4) 3_665 . ?
O1 Cu1 O2 92.95(4) . . ?
O1 Cu1 O2 92.94(4) 3_665 3_665 ?
O1 Cu1 O2 87.06(4) . 3_665 ?
O2 Cu1 O2 180.0 . 3_665 ?
C4 N1 H1C 121.2 . . ?
C4 N1 H2C 119.1 . . ?
H1C N1 H2C 117.1 . . ?
C4 N2 C8 122.36(12) . . ?
C4 N2 H2 118.8 . . ?
C8 N2 H2 118.8 . . ?
C1 O1 Cu1 129.08(8) . . ?
C3 O2 Cu1 128.82(8) . . ?
H5A O5 H5B 102.4 . . ?

loop_
_geom_bond_atom_site_label_1
_geom_bond_atom_site_label_2
_geom_bond_distance
_geom_bond_site_symmetry_2
_geom_bond_publ_flag
C1 O4 1.2502(16) . ?
C1 O1 1.2712(16) . ?
C1 C2 1.5187(18) . ?
C2 C3 1.5150(17) . ?
C2 H2A 0.9481 . ?
C2 H3A 0.9694 . ?
C3 O3 1.2493(16) . ?
C3 O2 1.2757(15) . ?
C4 N1 1.3246(19) . ?
C4 N2 1.3492(18) . ?
C4 C5 1.4178(19) . ?
C5 C6 1.369(2) . ?
C5 H5 0.9078 . ?
C6 C7 1.415(2) . ?
C6 C9 1.503(2) . ?
C7 C8 1.357(2) . ?
C7 H7 0.9043 . ?
C8 N2 1.3585(19) . ?
C8 H8 0.9094 . ?
C9 H9A 0.9600 . ?
C9 H9B 0.9600 . ?
C9 H9C 0.9600 . ?
Cu1 O1 1.9224(9) 3_665 ?
Cu1 O1 1.9224(9) . ?
Cu1 O2 1.9458(9) . ?
Cu1 O2 1.9459(9) 3_665 ?
N1 H1C 0.8056 . ?
N1 H2C 0.8438 . ?
N2 H2 0.8600 . ?
O5 H5A 0.8357 . ?
O5 H5B 0.7963 . ?
